data_7200753
loop_
_publ_author_name
'Wang, Dong-E'
'Deng, Ke-Jian'
'Lv, Kang-Le'
'Wang, Cheng-Gang'
'Wen, Li-Li'
'Li, Dong-Feng'

_publ_section_title
;
 Structures, photoluminescence and photocatalytic properties of three
 new metal--organic frameworks based on non-rigid long bridges
;
_journal_issue 7
_journal_name_full CrystEngComm
_journal_page_first 1442
_journal_paper_doi 10.1039/b821263e
_journal_volume 11
_journal_year 2009
_chemical_formula_sum 'C52 H30 Cd3 N8 O28'
_chemical_formula_weight 1552.04
_chemical_name_systematic
;
?
;
_space_group_IT_number 2
_symmetry_cell_setting triclinic
_symmetry_space_group_name_Hall '-P 1'
_symmetry_space_group_name_H-M 'P -1'
_atom_sites_solution_hydrogens geom
_atom_sites_solution_primary direct
_atom_sites_solution_secondary difmap
_audit_creation_method SHELXL-97
_cell_angle_alpha 116.905(2)
_cell_angle_beta 92.962(2)
_cell_angle_gamma 93.923(2)
_cell_formula_units_Z 1
_cell_length_a 9.8675(11)
_cell_length_b 11.8984(13)
_cell_length_c 12.7498(15)
_cell_measurement_temperature 295(2)
_cell_volume 1326.0(3)
_computing_structure_refinement 'SHELXL-97 (Sheldrick, 1997)'
_computing_structure_solution 'SHELXS-97 (Sheldrick, 1990)'
_diffrn_ambient_temperature 295(2)
_diffrn_measured_fraction_theta_full 0.980
_diffrn_measured_fraction_theta_max 0.980
_diffrn_radiation_monochromator graphite
_diffrn_radiation_source 'fine-focus sealed tube'
_diffrn_radiation_type MoK\a
_diffrn_radiation_wavelength 0.71073
_diffrn_reflns_av_R_equivalents 0.0617
_diffrn_reflns_av_sigmaI/netI 0.0818
_diffrn_reflns_limit_h_max 12
_diffrn_reflns_limit_h_min -12
_diffrn_reflns_limit_k_max 15
_diffrn_reflns_limit_k_min -14
_diffrn_reflns_limit_l_max 13
_diffrn_reflns_limit_l_min -16
_diffrn_reflns_number 12575
_diffrn_reflns_theta_full 27.00
_diffrn_reflns_theta_max 27.00
_diffrn_reflns_theta_min 1.80
_exptl_absorpt_coefficient_mu 1.299
_exptl_absorpt_correction_T_max 0.823
_exptl_absorpt_correction_T_min 0.812
_exptl_absorpt_correction_type multi-scan
_exptl_absorpt_process_details 'SADABS(Bruker, 2000)'
_exptl_crystal_colour colorless
_exptl_crystal_density_diffrn 1.944
_exptl_crystal_density_method 'not measured'
_exptl_crystal_description block
_exptl_crystal_F_000 766
_exptl_crystal_size_max 0.16
_exptl_crystal_size_mid 0.15
_exptl_crystal_size_min 0.15
_refine_diff_density_max 0.753
_refine_diff_density_min -0.871
_refine_diff_density_rms 0.153
_refine_ls_extinction_method none
_refine_ls_goodness_of_fit_ref 1.031
_refine_ls_hydrogen_treatment constr
_refine_ls_matrix_type full
_refine_ls_number_parameters 460
_refine_ls_number_reflns 5674
_refine_ls_number_restraints 119
_refine_ls_restrained_S_all 1.042
_refine_ls_R_factor_all 0.0664
_refine_ls_R_factor_gt 0.0424
_refine_ls_shift/su_max 0.003
_refine_ls_shift/su_mean 0.000
_refine_ls_structure_factor_coef Fsqd
_refine_ls_weighting_details 'calc w=1/[\s^2^(Fo^2^)+(0.0434P)^2^+0.0000P] where P=(Fo^2^+2Fc^2^)/3'
_refine_ls_weighting_scheme calc
_refine_ls_wR_factor_gt 0.0850
_refine_ls_wR_factor_ref 0.1060
_reflns_number_gt 4197
_reflns_number_total 5674
_reflns_threshold_expression >2sigma(I)
_cod_data_source_file b821263e.txt
_cod_data_source_block 071114cm
_cod_depositor_comments
;
The following automatic conversions were performed:
'_symmetry_cell_setting' value 'Triclinic' changed to 'triclinic'
according to '/home/saulius/struct/CIF-dictionaries/cif_core.dic'
dictionary named 'cif_core.dic' version 2.4.1 from 2010-06-29.

Automatic conversion script
Id: cif_fix_enum 1527 2010-12-29 10:47:43Z saulius 
;
_cod_original_sg_symbol_H-M P-1
_cod_database_code 7200753

loop_
_symmetry_equiv_pos_as_xyz
'x, y, z'
'-x, -y, -z'

loop_
_atom_site_label
_atom_site_type_symbol
_atom_site_fract_x
_atom_site_fract_y
_atom_site_fract_z
_atom_site_U_iso_or_equiv
_atom_site_adp_type
_atom_site_occupancy
_atom_site_symmetry_multiplicity
_atom_site_calc_flag
_atom_site_refinement_flags
_atom_site_disorder_assembly
_atom_site_disorder_group
Cd1 Cd 0.5000 0.5000 0.5000 0.02954(14) Uani 1 2 d S . .
Cd2 Cd 0.49320(3) 0.17531(3) 0.32208(3) 0.02798(12) Uani 1 1 d U . .
C1 C 0.4485(5) 0.3369(5) 0.2190(4) 0.0327(12) Uani 1 1 d . . .
C2 C 0.3996(5) 0.4116(4) 0.1578(4) 0.0286(11) Uani 1 1 d . B .
C3 C 0.2857(5) 0.3630(4) 0.0753(4) 0.0370(13) Uani 1 1 d . . .
H3 H 0.2401 0.2843 0.0564 0.044 Uiso 1 1 calc R . .
N3 N 0.1251(5) 0.3803(5) -0.0689(5) 0.0538(14) Uani 1 1 d D . .
C4 C 0.2421(5) 0.4350(5) 0.0220(4) 0.0317(12) Uani 1 1 d . B .
C5 C 0.3060(5) 0.5514(4) 0.0470(4) 0.0370(12) Uani 1 1 d . . .
H5 H 0.2731 0.5980 0.0108 0.044 Uiso 1 1 calc R B .
C6 C 0.5029(5) 0.7199(4) 0.1531(4) 0.0346(12) Uani 1 1 d . . .
C7 C 0.4216(5) 0.5986(4) 0.1282(4) 0.0301(11) Uani 1 1 d . B .
C8 C 0.4655(5) 0.5292(4) 0.1832(4) 0.0351(12) Uani 1 1 d . . .
H8 H 0.5411 0.5620 0.2387 0.042 Uiso 1 1 calc R B .
C9 C 0.7585(5) 0.7314(4) 0.5747(5) 0.0314(11) Uani 1 1 d . . .
C10 C 0.8659(4) 0.6603(4) 0.4968(4) 0.0285(11) Uani 1 1 d . . .
C11 C 0.8286(5) 0.5567(4) 0.3884(4) 0.0332(11) Uani 1 1 d . . .
H11 H 0.7372 0.5308 0.3603 0.040 Uiso 1 1 calc R . .
N4 N 0.8932(5) 0.3792(4) 0.2080(4) 0.0472(12) Uani 1 1 d . . .
C12 C 0.9302(5) 0.4928(4) 0.3229(4) 0.0333(12) Uani 1 1 d . . .
C13 C 1.0672(5) 0.5285(4) 0.3606(5) 0.0348(12) Uani 1 1 d . . .
H13 H 1.1336 0.4829 0.3149 0.042 Uiso 1 1 calc R . .
C14 C 1.2539(5) 0.6685(5) 0.5118(5) 0.0344(12) Uani 1 1 d . . .
C15 C 1.1029(5) 0.6340(4) 0.4682(5) 0.0330(12) Uani 1 1 d . . .
C16 C 1.0023(5) 0.7000(4) 0.5360(5) 0.0333(12) Uani 1 1 d . . .
H16 H 1.0267 0.7711 0.6082 0.040 Uiso 1 1 calc R . .
C19 C 0.9353(4) 0.0046(4) 0.0267(4) 0.0267(11) Uani 1 1 d D . .
N1 N 0.6888(4) 0.0121(3) 0.1225(3) 0.0298(10) Uani 1 1 d D . .
C17 C 0.6939(17) 0.0057(15) 0.0155(8) 0.047(3) Uani 0.602(19) 1 d PDU A 1
H17 H 0.6142 0.0081 -0.0254 0.057 Uiso 0.602(19) 1 calc PR A 1
C18 C 0.8125(9) -0.0040(16) -0.0342(12) 0.046(3) Uani 0.602(19) 1 d PDU A 1
H18 H 0.8114 -0.0169 -0.1119 0.055 Uiso 0.602(19) 1 calc PR A 1
C20 C 0.9296(15) 0.0157(14) 0.1400(8) 0.035(3) Uani 0.602(19) 1 d PDU A 1
H20 H 1.0094 0.0197 0.1842 0.043 Uiso 0.602(19) 1 calc PR A 1
C21 C 0.8052(10) 0.0209(14) 0.1867(11) 0.035(3) Uani 0.602(19) 1 d PDU A 1
H21 H 0.8021 0.0305 0.2631 0.042 Uiso 0.602(19) 1 calc PR A 1
C17B C 0.702(3) 0.0521(19) 0.0408(14) 0.042(4) Uani 0.398(19) 1 d PDU A 2
H17B H 0.6274 0.0815 0.0164 0.050 Uiso 0.398(19) 1 calc PR A 2
C18B C 0.8256(15) 0.0504(18) -0.0087(17) 0.040(4) Uani 0.398(19) 1 d PDU A 2
H18B H 0.8342 0.0798 -0.0646 0.048 Uiso 0.398(19) 1 calc PR A 2
C20B C 0.914(2) -0.0320(19) 0.1138(14) 0.040(4) Uani 0.398(19) 1 d PDU A 2
H20B H 0.9866 -0.0595 0.1420 0.048 Uiso 0.398(19) 1 calc PR A 2
C21B C 0.7925(17) -0.0303(19) 0.1608(18) 0.036(3) Uani 0.398(19) 1 d PDU A 2
H21B H 0.7823 -0.0578 0.2179 0.043 Uiso 0.398(19) 1 calc PR A 2
C22 C 0.2321(5) -0.0798(5) 0.3362(4) 0.0390(13) Uani 1 1 d . . .
H22 H 0.2511 -0.1360 0.2605 0.047 Uiso 1 1 calc R . .
C23 C 0.1027(5) -0.0855(5) 0.3692(4) 0.0412(14) Uani 1 1 d . . .
H23 H 0.0356 -0.1463 0.3161 0.049 Uiso 1 1 calc R . .
C24 C 0.0702(5) -0.0012(4) 0.4818(4) 0.0316(11) Uani 1 1 d . . .
C25 C 0.1775(5) 0.0802(5) 0.5602(5) 0.0378(13) Uani 1 1 d . . .
H25 H 0.1619 0.1343 0.6375 0.045 Uiso 1 1 calc R . .
C26 C 0.3062(5) 0.0815(4) 0.5246(4) 0.0350(12) Uani 1 1 d . . .
H26 H 0.3774 0.1350 0.5786 0.042 Uiso 1 1 calc R . .
N2 N 0.3308(4) 0.0050(4) 0.4108(4) 0.0324(10) Uani 1 1 d . . .
O1 O 0.5321(4) 0.3942(3) 0.3088(3) 0.0417(9) Uani 1 1 d U . .
O2 O 0.4065(4) 0.2232(3) 0.1775(3) 0.0501(10) Uani 1 1 d . . .
O3 O 0.0767(5) 0.2731(4) -0.0977(4) 0.0815(16) Uani 1 1 d . B .
O4 O 0.0731(10) 0.4509(9) -0.1038(11) 0.064(3) Uani 0.75(3) 1 d PDU B 1
O4B O 0.121(3) 0.414(3) -0.148(2) 0.071(5) Uani 0.25(3) 1 d PDU B 2
O5 O 0.4420(4) 0.7870(3) 0.1094(3) 0.0422(9) Uani 1 1 d . B .
H5A H 0.4902 0.8530 0.1270 0.063 Uiso 1 1 calc R . .
O6 O 0.6138(4) 0.7525(3) 0.2088(3) 0.0469(10) Uani 1 1 d . B .
O7 O 0.6322(3) 0.6861(3) 0.5368(3) 0.0350(8) Uani 1 1 d . . .
O8 O 0.7908(3) 0.8285(3) 0.6663(3) 0.0388(9) Uani 1 1 d . . .
O9 O 1.2869(3) 0.7715(3) 0.6029(3) 0.0486(10) Uani 1 1 d . . .
O10 O 1.3316(4) 0.5885(4) 0.4544(3) 0.0503(10) Uani 1 1 d . . .
O11 O 0.9838(4) 0.3174(4) 0.1582(4) 0.0792(16) Uani 1 1 d . . .
O12 O 0.7748(4) 0.3542(4) 0.1686(4) 0.0729(15) Uani 1 1 d . . .
O13 O 0.5677(3) 0.0084(3) 0.1644(3) 0.0373(9) Uani 1 1 d . A .
O14 O 0.4520(3) 0.0170(3) 0.3741(3) 0.0378(9) Uani 1 1 d . . .

loop_
_atom_site_aniso_label
_atom_site_aniso_U_11
_atom_site_aniso_U_22
_atom_site_aniso_U_33
_atom_site_aniso_U_23
_atom_site_aniso_U_13
_atom_site_aniso_U_12
Cd1 0.0169(3) 0.0253(2) 0.0410(3) 0.0103(2) 0.0019(2) 0.00369(18)
Cd2 0.01956(19) 0.02539(18) 0.0368(2) 0.01169(14) 0.00647(14) 0.00426(13)
C1 0.024(3) 0.041(3) 0.040(3) 0.022(2) 0.011(2) 0.012(2)
C2 0.026(3) 0.035(2) 0.024(2) 0.012(2) 0.006(2) 0.005(2)
C3 0.035(3) 0.028(2) 0.040(3) 0.009(2) 0.000(2) 0.003(2)
N3 0.047(3) 0.050(3) 0.057(3) 0.022(3) -0.021(3) -0.010(2)
C4 0.027(3) 0.046(3) 0.020(2) 0.014(2) 0.001(2) 0.002(2)
C5 0.045(3) 0.032(3) 0.035(3) 0.017(2) 0.001(2) 0.006(2)
C6 0.039(3) 0.028(2) 0.030(3) 0.007(2) 0.005(2) 0.002(2)
C7 0.030(3) 0.031(2) 0.025(3) 0.010(2) 0.002(2) 0.003(2)
C8 0.035(3) 0.032(3) 0.033(3) 0.010(2) -0.001(2) 0.003(2)
C9 0.019(2) 0.031(3) 0.051(3) 0.025(2) 0.004(2) 0.0056(19)
C10 0.015(2) 0.030(2) 0.045(3) 0.021(2) 0.005(2) 0.0054(18)
C11 0.021(3) 0.040(3) 0.042(3) 0.022(2) 0.002(2) 0.002(2)
N4 0.034(3) 0.050(3) 0.051(3) 0.017(2) 0.010(2) 0.004(2)
C12 0.036(3) 0.033(3) 0.033(3) 0.017(2) 0.007(2) 0.004(2)
C13 0.018(2) 0.038(3) 0.055(3) 0.025(2) 0.009(2) 0.013(2)
C14 0.021(3) 0.044(3) 0.045(3) 0.026(3) 0.007(2) 0.005(2)
C15 0.014(2) 0.034(3) 0.057(3) 0.026(2) 0.003(2) 0.0067(19)
C16 0.020(2) 0.030(2) 0.051(3) 0.018(2) 0.000(2) 0.0053(19)
C19 0.020(2) 0.027(2) 0.028(3) 0.0081(19) 0.0067(19) 0.0015(18)
N1 0.028(2) 0.0227(19) 0.033(2) 0.0087(17) 0.0088(18) -0.0032(16)
C17 0.028(4) 0.064(8) 0.034(5) 0.012(5) -0.006(4) -0.014(6)
C18 0.029(4) 0.073(8) 0.027(5) 0.020(6) -0.002(4) -0.015(5)
C20 0.026(4) 0.045(7) 0.047(5) 0.029(5) 0.014(4) 0.014(5)
C21 0.032(4) 0.047(7) 0.044(5) 0.032(5) 0.022(4) 0.022(5)
C17B 0.027(5) 0.060(9) 0.034(6) 0.021(6) -0.004(5) -0.008(7)
C18B 0.032(5) 0.061(9) 0.027(6) 0.022(7) 0.001(5) -0.016(6)
C20B 0.028(5) 0.046(8) 0.058(6) 0.031(6) 0.016(5) 0.022(7)
C21B 0.033(5) 0.043(8) 0.051(6) 0.034(6) 0.021(5) 0.022(6)
C22 0.038(3) 0.039(3) 0.034(3) 0.010(2) 0.015(2) 0.000(2)
C23 0.041(3) 0.037(3) 0.037(3) 0.010(2) 0.013(2) -0.006(2)
C24 0.022(3) 0.033(2) 0.041(3) 0.018(2) 0.004(2) 0.0003(19)
C25 0.026(3) 0.045(3) 0.039(3) 0.016(2) 0.006(2) 0.002(2)
C26 0.036(3) 0.041(3) 0.028(3) 0.016(2) 0.001(2) 0.002(2)
N2 0.024(2) 0.036(2) 0.047(3) 0.026(2) 0.0115(19) 0.0068(17)
O1 0.0393(12) 0.0446(12) 0.0410(12) 0.0193(9) 0.0034(9) 0.0057(9)
O2 0.060(3) 0.037(2) 0.059(3) 0.0278(19) 0.004(2) 0.0067(18)
O3 0.085(4) 0.056(3) 0.081(3) 0.022(2) -0.045(3) -0.026(2)
O4 0.047(5) 0.081(4) 0.072(6) 0.048(4) -0.022(4) -0.008(3)
O4B 0.064(8) 0.075(8) 0.074(8) 0.038(6) -0.015(6) 0.003(6)
O5 0.045(2) 0.0311(19) 0.048(2) 0.0178(17) 0.0020(18) -0.0027(16)
O6 0.044(2) 0.040(2) 0.051(2) 0.0178(18) -0.0051(19) -0.0049(17)
O7 0.0187(17) 0.0314(17) 0.053(2) 0.0164(16) 0.0085(15) 0.0043(13)
O8 0.0233(19) 0.0402(19) 0.044(2) 0.0116(17) 0.0023(16) 0.0054(15)
O9 0.0135(18) 0.048(2) 0.073(3) 0.019(2) -0.0007(17) 0.0042(15)
O10 0.026(2) 0.061(2) 0.065(3) 0.026(2) 0.0105(18) 0.0216(18)
O11 0.046(3) 0.066(3) 0.080(3) -0.008(2) 0.017(2) 0.013(2)
O12 0.036(3) 0.090(3) 0.053(3) 0.000(2) 0.004(2) -0.007(2)
O13 0.0289(19) 0.0291(17) 0.049(2) 0.0113(15) 0.0214(16) 0.0039(14)
O14 0.0225(19) 0.047(2) 0.058(2) 0.0336(18) 0.0180(16) 0.0112(15)

loop_
_atom_type_symbol
_atom_type_description
_atom_type_scat_dispersion_real
_atom_type_scat_dispersion_imag
_atom_type_scat_source
C C 0.0033 0.0016 'International Tables Vol C Tables 4.2.6.8 and 6.1.1.4'
H H 0.0000 0.0000 'International Tables Vol C Tables 4.2.6.8 and 6.1.1.4'
N N 0.0061 0.0033 'International Tables Vol C Tables 4.2.6.8 and 6.1.1.4'
O O 0.0106 0.0060 'International Tables Vol C Tables 4.2.6.8 and 6.1.1.4'
Cd Cd -0.8075 1.2024 'International Tables Vol C Tables 4.2.6.8 and 6.1.1.4'

loop_
_geom_angle_atom_site_label_1
_geom_angle_atom_site_label_2
_geom_angle_atom_site_label_3
_geom_angle
_geom_angle_site_symmetry_1
_geom_angle_site_symmetry_3
_geom_angle_publ_flag
O10 Cd1 O10 180.000(1) 2_766 1_455 ?
O10 Cd1 O1 90.36(14) 2_766 . ?
O10 Cd1 O1 89.64(14) 1_455 . ?
O10 Cd1 O1 89.64(14) 2_766 2_666 ?
O10 Cd1 O1 90.36(14) 1_455 2_666 ?
O1 Cd1 O1 180.00(11) . 2_666 ?
O10 Cd1 O7 95.42(13) 2_766 . ?
O10 Cd1 O7 84.58(13) 1_455 . ?
O1 Cd1 O7 96.48(12) . . ?
O1 Cd1 O7 83.52(12) 2_666 . ?
O10 Cd1 O7 84.58(13) 2_766 2_666 ?
O10 Cd1 O7 95.42(13) 1_455 2_666 ?
O1 Cd1 O7 83.52(12) . 2_666 ?
O1 Cd1 O7 96.48(12) 2_666 2_666 ?
O7 Cd1 O7 180.0 . 2_666 ?
O10 Cd1 Cd2 65.40(10) 2_766 . ?
O10 Cd1 Cd2 114.60(10) 1_455 . ?
O1 Cd1 Cd2 50.64(9) . . ?
O1 Cd1 Cd2 129.36(9) 2_666 . ?
O7 Cd1 Cd2 138.89(8) . . ?
O7 Cd1 Cd2 41.11(8) 2_666 . ?
O10 Cd1 Cd2 114.60(10) 2_766 2_666 ?
O10 Cd1 Cd2 65.40(10) 1_455 2_666 ?
O1 Cd1 Cd2 129.36(9) . 2_666 ?
O1 Cd1 Cd2 50.64(9) 2_666 2_666 ?
O7 Cd1 Cd2 41.11(8) . 2_666 ?
O7 Cd1 Cd2 138.89(8) 2_666 2_666 ?
Cd2 Cd1 Cd2 180.000(13) . 2_666 ?
O9 Cd2 O14 96.38(13) 2_766 . ?
O9 Cd2 O13 86.65(12) 2_766 . ?
O14 Cd2 O13 79.41(12) . . ?
O9 Cd2 O2 122.35(15) 2_766 . ?
O14 Cd2 O2 136.20(13) . . ?
O13 Cd2 O2 83.03(13) . . ?
O9 Cd2 O7 106.58(12) 2_766 2_666 ?
O14 Cd2 O7 94.42(12) . 2_666 ?
O13 Cd2 O7 166.05(11) . 2_666 ?
O2 Cd2 O7 93.22(13) . 2_666 ?
O9 Cd2 Cd1 78.18(9) 2_766 . ?
O14 Cd2 Cd1 127.80(9) . . ?
O13 Cd2 Cd1 149.78(8) . . ?
O2 Cd2 Cd1 83.32(9) . . ?
O7 Cd2 Cd1 41.63(8) 2_666 . ?
O2 C1 O1 123.8(5) . . ?
O2 C1 C2 118.9(4) . . ?
O1 C1 C2 117.3(4) . . ?
C8 C2 C3 119.1(5) . . ?
C8 C2 C1 121.1(4) . . ?
C3 C2 C1 119.8(4) . . ?
C4 C3 C2 118.4(5) . . ?
C4 C3 H3 120.8 . . ?
C2 C3 H3 120.8 . . ?
O3 N3 O4B 115.8(13) . . ?
O3 N3 O4 123.0(5) . . ?
O4B N3 O4 35.3(14) . . ?
O3 N3 C4 118.7(5) . . ?
O4B N3 C4 117.0(13) . . ?
O4 N3 C4 117.9(5) . . ?
C5 C4 C3 122.9(5) . . ?
C5 C4 N3 119.1(5) . . ?
C3 C4 N3 117.9(5) . . ?
C4 C5 C7 118.4(5) . . ?
C4 C5 H5 120.8 . . ?
C7 C5 H5 120.8 . . ?
O6 C6 O5 124.0(5) . . ?
O6 C6 C7 122.4(5) . . ?
O5 C6 C7 113.7(4) . . ?
C8 C7 C5 119.5(5) . . ?
C8 C7 C6 118.9(4) . . ?
C5 C7 C6 121.6(5) . . ?
C7 C8 C2 121.7(5) . . ?
C7 C8 H8 119.2 . . ?
C2 C8 H8 119.2 . . ?
O8 C9 O7 122.5(4) . . ?
O8 C9 C10 120.8(4) . . ?
O7 C9 C10 116.6(4) . . ?
C11 C10 C16 120.3(4) . . ?
C11 C10 C9 120.7(4) . . ?
C16 C10 C9 119.1(4) . . ?
C12 C11 C10 118.3(4) . . ?
C12 C11 H11 120.9 . . ?
C10 C11 H11 120.9 . . ?
O12 N4 O11 123.8(5) . . ?
O12 N4 C12 118.3(4) . . ?
O11 N4 C12 118.0(5) . . ?
C11 C12 C13 122.9(4) . . ?
C11 C12 N4 119.5(4) . . ?
C13 C12 N4 117.6(4) . . ?
C12 C13 C15 118.1(4) . . ?
C12 C13 H13 120.9 . . ?
C15 C13 H13 120.9 . . ?
O10 C14 O9 126.8(5) . . ?
O10 C14 C15 115.9(4) . . ?
O9 C14 C15 117.3(4) . . ?
C13 C15 C16 120.1(4) . . ?
C13 C15 C14 117.7(4) . . ?
C16 C15 C14 122.1(4) . . ?
C10 C16 C15 120.3(4) . . ?
C10 C16 H16 119.8 . . ?
C15 C16 H16 119.8 . . ?
C18 C19 C20B 109.6(12) . . ?
C18 C19 C18B 24.2(7) . . ?
C20B C19 C18B 115.9(14) . . ?
C18 C19 C20 116.5(9) . . ?
C20B C19 C20 21.5(8) . . ?
C18B C19 C20 113.0(11) . . ?
C18 C19 C19 121.9(7) . 2_755 ?
C20B C19 C19 123.0(11) . 2_755 ?
C18B C19 C19 121.1(10) . 2_755 ?
C20 C19 C19 121.5(7) . 2_755 ?
C17B N1 C21B 121.8(16) . . ?
C17B N1 C17 21.4(10) . . ?
C21B N1 C17 116.4(13) . . ?
C17B N1 O13 119.9(12) . . ?
C21B N1 O13 118.1(11) . . ?
C17 N1 O13 119.7(8) . . ?
C17B N1 C21 115.3(13) . . ?
C21B N1 C21 23.5(8) . . ?
C17 N1 C21 119.7(10) . . ?
O13 N1 C21 120.6(7) . . ?
N1 C17 C18 121.1(13) . . ?
N1 C17 H17 119.4 . . ?
C18 C17 H17 119.4 . . ?
C17 C18 C19 121.8(11) . . ?
C17 C18 H18 119.1 . . ?
C19 C18 H18 119.1 . . ?
C21 C20 C19 120.0(11) . . ?
C21 C20 H20 120.0 . . ?
C19 C20 H20 120.0 . . ?
N1 C21 C20 120.5(11) . . ?
N1 C21 H21 119.7 . . ?
C20 C21 H21 119.7 . . ?
N1 C17B C18B 121(2) . . ?
N1 C17B H17B 119.6 . . ?
C18B C17B H17B 119.6 . . ?
C19 C18B C17B 119.3(17) . . ?
C19 C18B H18B 120.4 . . ?
C17B C18B H18B 120.4 . . ?
C21B C20B C19 124.1(18) . . ?
C21B C20B H20B 117.9 . . ?
C19 C20B H20B 117.9 . . ?
N1 C21B C20B 118.0(18) . . ?
N1 C21B H21B 121.0 . . ?
C20B C21B H21B 121.0 . . ?
N2 C22 C23 120.9(4) . . ?
N2 C22 H22 119.5 . . ?
C23 C22 H22 119.5 . . ?
C22 C23 C24 121.0(4) . . ?
C22 C23 H23 119.5 . . ?
C24 C23 H23 119.5 . . ?
C25 C24 C23 116.6(4) . . ?
C25 C24 C24 120.8(5) . 2_556 ?
C23 C24 C24 122.6(5) . 2_556 ?
C26 C25 C24 120.6(5) . . ?
C26 C25 H25 119.7 . . ?
C24 C25 H25 119.7 . . ?
N2 C26 C25 120.7(5) . . ?
N2 C26 H26 119.7 . . ?
C25 C26 H26 119.7 . . ?
O14 N2 C22 120.2(4) . . ?
O14 N2 C26 120.0(4) . . ?
C22 N2 C26 119.8(4) . . ?
C1 O1 Cd1 131.1(3) . . ?
C1 O2 Cd2 101.3(3) . . ?
C6 O5 H5A 109.5 . . ?
C9 O7 Cd2 104.8(3) . 2_666 ?
C9 O7 Cd1 135.3(3) . . ?
Cd2 O7 Cd1 97.26(12) 2_666 . ?
C14 O9 Cd2 119.4(3) . 2_766 ?
C14 O10 Cd1 135.0(4) . 1_655 ?
N1 O13 Cd2 124.3(2) . . ?
N2 O14 Cd2 117.5(3) . . ?

loop_
_geom_bond_atom_site_label_1
_geom_bond_atom_site_label_2
_geom_bond_distance
_geom_bond_site_symmetry_2
_geom_bond_publ_flag
Cd1 O10 2.214(4) 2_766 ?
Cd1 O10 2.214(4) 1_455 ?
Cd1 O1 2.233(3) . ?
Cd1 O1 2.233(3) 2_666 ?
Cd1 O7 2.329(3) . ?
Cd1 O7 2.329(3) 2_666 ?
Cd1 Cd2 3.4774(5) . ?
Cd1 Cd2 3.4774(5) 2_666 ?
Cd2 O9 2.252(3) 2_766 ?
Cd2 O14 2.282(3) . ?
Cd2 O13 2.294(3) . ?
Cd2 O2 2.304(4) . ?
Cd2 O7 2.305(3) 2_666 ?
C1 O2 1.238(6) . ?
C1 O1 1.255(6) . ?
C1 C2 1.510(7) . ?
C2 C8 1.389(6) . ?
C2 C3 1.394(6) . ?
C3 C4 1.389(7) . ?
C3 H3 0.9300 . ?
N3 O3 1.210(6) . ?
N3 O4B 1.241(10) . ?
N3 O4 1.241(7) . ?
N3 C4 1.475(6) . ?
C4 C5 1.371(7) . ?
C5 C7 1.398(7) . ?
C5 H5 0.9300 . ?
C6 O6 1.210(6) . ?
C6 O5 1.320(6) . ?
C6 C7 1.492(6) . ?
C7 C8 1.379(7) . ?
C8 H8 0.9300 . ?
C9 O8 1.221(5) . ?
C9 O7 1.300(5) . ?
C9 C10 1.515(6) . ?
C10 C11 1.382(6) . ?
C10 C16 1.383(6) . ?
C11 C12 1.377(6) . ?
C11 H11 0.9300 . ?
N4 O12 1.209(6) . ?
N4 O11 1.213(5) . ?
N4 C12 1.481(6) . ?
C12 C13 1.381(7) . ?
C13 C15 1.383(7) . ?
C13 H13 0.9300 . ?
C14 O10 1.247(5) . ?
C14 O9 1.255(6) . ?
C14 C15 1.524(6) . ?
C15 C16 1.390(6) . ?
C16 H16 0.9300 . ?
C19 C18 1.377(7) . ?
C19 C20B 1.384(8) . ?
C19 C18B 1.388(8) . ?
C19 C20 1.394(7) . ?
C19 C19 1.466(9) 2_755 ?
N1 C17B 1.335(8) . ?
N1 C21B 1.335(8) . ?
N1 C17 1.335(7) . ?
N1 O13 1.340(5) . ?
N1 C21 1.345(7) . ?
C17 C18 1.346(16) . ?
C17 H17 0.9300 . ?
C18 H18 0.9300 . ?
C20 C21 1.385(15) . ?
C20 H20 0.9300 . ?
C21 H21 0.9300 . ?
C17B C18B 1.40(3) . ?
C17B H17B 0.9300 . ?
C18B H18B 0.9300 . ?
C20B C21B 1.36(2) . ?
C20B H20B 0.9300 . ?
C21B H21B 0.9300 . ?
C22 N2 1.332(6) . ?
C22 C23 1.371(7) . ?
C22 H22 0.9300 . ?
C23 C24 1.399(6) . ?
C23 H23 0.9300 . ?
C24 C25 1.390(6) . ?
C24 C24 1.482(9) 2_556 ?
C25 C26 1.372(7) . ?
C25 H25 0.9300 . ?
C26 N2 1.365(6) . ?
C26 H26 0.9300 . ?
N2 O14 1.328(5) . ?
O5 H5A 0.8200 . ?
O7 Cd2 2.305(3) 2_666 ?
O9 Cd2 2.252(3) 2_766 ?
O10 Cd1 2.214(4) 1_655 ?
